data_4300373
loop_
_publ_author_name
'Karambelkar, Vivek'
'Xiao, Chuanyun'
'Zhang, Yingkai'
'Narducci Sarjeant, Amy A.'
'Goldberg, David P.'

_journal_name_full 'Inorganic Chemistry'
_journal_paper_doi 10.1021/ic050995s
_journal_year 2006
_chemical_formula_moiety 'C21 H27 N3 O6 S Zn2'
_chemical_formula_sum 'C21 H27 N3 O6 S Zn2'
_chemical_formula_weight 580.26
_space_group_IT_number 14
_symmetry_cell_setting monoclinic
_symmetry_space_group_name_Hall '-P 2ybc'
_symmetry_space_group_name_H-M 'P 1 21/c 1'
_cell_angle_alpha 90.00
_cell_angle_beta 91.803(9)
_cell_angle_gamma 90.00
_cell_formula_units_Z 4
_cell_length_a 11.2307(14)
_cell_length_b 10.1082(10)
_cell_length_c 20.625(2)
_cell_volume 2340.3(4)
_exptl_crystal_density_diffrn 1.647
_cod_depositor_comments
;
The following automatic conversions were performed:
'_symmetry_cell_setting' value 'Monoclinic' changed to 'monoclinic'
according to '/home/saulius/struct/CIF-dictionaries/cif_core.dic'
dictionary named 'cif_core.dic' version 2.4.1 from 2010-06-29.

Automatic conversion script
Id: cif_fix_enum 1527 2010-12-29 10:47:43Z saulius 
;
_cod_original_sg_symbol_Hall '-P 2ybc '
_cod_original_sg_symbol_H-M 'P 21/c'
_cod_database_code 4300373

loop_
_symmetry_equiv_pos_as_xyz
'x, y, z'
'-x, y+1/2, -z+1/2'
'-x, -y, -z'
'x, -y-1/2, z-1/2'

loop_
_atom_site_label
_atom_site_type_symbol
_atom_site_fract_x
_atom_site_fract_y
_atom_site_fract_z
_atom_site_U_iso_or_equiv
_atom_site_adp_type
_atom_site_occupancy
_atom_site_symmetry_multiplicity
_atom_site_calc_flag
_atom_site_refinement_flags
_atom_site_disorder_assembly
_atom_site_disorder_group
Zn1 Zn 0.15889(2) -0.13825(2) 0.126692(12) 0.01511(8) Uani 1 1 d . . .
Zn2 Zn 0.14944(2) 0.17905(3) 0.201202(12) 0.01744(8) Uani 1 1 d . . .
S1 S 0.16765(4) -0.04251(5) 0.22814(2) 0.01479(11) Uani 1 1 d . . .
O1 O 0.02387(14) 0.01282(16) 0.09013(7) 0.0202(3) Uani 1 1 d . . .
O2 O -0.01477(15) 0.17968(16) 0.15901(8) 0.0218(3) Uani 1 1 d . . .
O3 O 0.12733(15) 0.29822(16) 0.27423(8) 0.0218(3) Uani 1 1 d . . .
O4 O 0.32151(17) 0.2879(2) 0.30140(10) 0.0356(4) Uani 1 1 d . . .
O5 O 0.23429(14) 0.25855(17) 0.13055(8) 0.0227(3) Uani 1 1 d . . .
O6 O 0.38878(16) 0.35059(18) 0.08283(9) 0.0290(4) Uani 1 1 d . . .
N1 N 0.03998(15) -0.27828(18) 0.09505(8) 0.0154(4) Uani 1 1 d . . .
N2 N 0.29074(15) -0.28653(18) 0.16923(9) 0.0152(3) Uani 1 1 d . . .
N3 N 0.26662(16) -0.09137(19) 0.05000(9) 0.0180(4) Uani 1 1 d . . .
C1 C -0.0254(2) -0.2595(2) 0.03946(10) 0.0197(4) Uani 1 1 d . . .
H1A H -0.0130 -0.1811 0.0152 0.024 Uiso 1 1 calc R . .
C2 C -0.1094(2) -0.3492(2) 0.01656(11) 0.0230(5) Uani 1 1 d . . .
H2A H -0.1545 -0.3329 -0.0223 0.028 Uiso 1 1 calc R . .
C3 C -0.1259(2) -0.4645(2) 0.05233(11) 0.0247(5) Uani 1 1 d . . .
H3A H -0.1832 -0.5282 0.0382 0.030 Uiso 1 1 calc R . .
C4 C -0.0579(2) -0.4853(2) 0.10868(11) 0.0204(4) Uani 1 1 d . . .
H4A H -0.0674 -0.5644 0.1329 0.024 Uiso 1 1 calc R . .
C5 C 0.02413(19) -0.3906(2) 0.12978(10) 0.0167(4) Uani 1 1 d . . .
C6 C 0.10044(19) -0.4103(2) 0.19028(10) 0.0180(4) Uani 1 1 d . . .
H6A H 0.0761 -0.4926 0.2122 0.022 Uiso 1 1 calc R . .
H6B H 0.0880 -0.3356 0.2204 0.022 Uiso 1 1 calc R . .
C7 C 0.23250(19) -0.4189(2) 0.17472(11) 0.0185(4) Uani 1 1 d . . .
H7A H 0.2747 -0.4704 0.2092 0.022 Uiso 1 1 calc R . .
H7B H 0.2406 -0.4672 0.1334 0.022 Uiso 1 1 calc R . .
C8 C 0.39667(19) -0.3018(2) 0.12805(11) 0.0197(4) Uani 1 1 d . . .
H8A H 0.4408 -0.3827 0.1413 0.024 Uiso 1 1 calc R . .
H8B H 0.4504 -0.2252 0.1351 0.024 Uiso 1 1 calc R . .
C9 C 0.3610(2) -0.3114(2) 0.05546(12) 0.0230(5) Uani 1 1 d . . .
H9A H 0.4244 -0.3593 0.0328 0.028 Uiso 1 1 calc R . .
H9B H 0.2871 -0.3644 0.0508 0.028 Uiso 1 1 calc R . .
C10 C 0.34081(19) -0.1796(2) 0.02254(11) 0.0194(4) Uani 1 1 d . . .
C11 C 0.3994(2) -0.1485(3) -0.03419(12) 0.0252(5) Uani 1 1 d . . .
H11A H 0.4490 -0.2123 -0.0537 0.030 Uiso 1 1 calc R . .
C12 C 0.3853(2) -0.0244(3) -0.06206(11) 0.0275(5) Uani 1 1 d . . .
H12A H 0.4230 -0.0033 -0.1013 0.033 Uiso 1 1 calc R . .
C13 C 0.3152(2) 0.0682(2) -0.03160(11) 0.0225(5) Uani 1 1 d . . .
H13A H 0.3077 0.1557 -0.0481 0.027 Uiso 1 1 calc R . .
C14 C 0.2565(2) 0.0303(2) 0.02329(10) 0.0188(4) Uani 1 1 d . . .
H14A H 0.2064 0.0930 0.0433 0.023 Uiso 1 1 calc R . .
C15 C 0.32705(19) -0.2427(2) 0.23654(11) 0.0179(4) Uani 1 1 d . . .
H15A H 0.4097 -0.2731 0.2457 0.021 Uiso 1 1 calc R . .
H15B H 0.2753 -0.2883 0.2675 0.021 Uiso 1 1 calc R . .
C16 C 0.32181(18) -0.0931(2) 0.25049(10) 0.0161(4) Uani 1 1 d . . .
C17 C 0.3418(2) -0.0742(2) 0.32394(11) 0.0220(5) Uani 1 1 d . . .
H17A H 0.4231 -0.1012 0.3366 0.033 Uiso 1 1 calc R . .
H17B H 0.2847 -0.1284 0.3471 0.033 Uiso 1 1 calc R . .
H17C H 0.3305 0.0192 0.3350 0.033 Uiso 1 1 calc R . .
C18 C 0.41297(19) -0.0124(2) 0.21388(11) 0.0202(4) Uani 1 1 d . . .
H18A H 0.4935 -0.0418 0.2266 0.030 Uiso 1 1 calc R . .
H18B H 0.4041 0.0815 0.2245 0.030 Uiso 1 1 calc R . .
H18C H 0.3998 -0.0252 0.1671 0.030 Uiso 1 1 calc R . .
C19 C -0.03954(19) 0.1010(2) 0.11325(11) 0.0189(4) Uani 1 1 d . . .
H19A H -0.1169 0.1100 0.0938 0.023 Uiso 1 1 calc R . .
C20 C 0.2198(2) 0.3246(2) 0.30918(12) 0.0237(5) Uani 1 1 d . . .
H20A H 0.2079 0.3797 0.3457 0.028 Uiso 1 1 calc R . .
C21 C 0.3411(2) 0.2962(2) 0.12898(11) 0.0200(4) Uani 1 1 d . . .
H21A H 0.3896 0.2813 0.1669 0.024 Uiso 1 1 calc R . .

loop_
_atom_site_aniso_label
_atom_site_aniso_U_11
_atom_site_aniso_U_22
_atom_site_aniso_U_33
_atom_site_aniso_U_23
_atom_site_aniso_U_13
_atom_site_aniso_U_12
Zn1 0.01621(13) 0.01474(14) 0.01440(13) -0.00010(9) 0.00073(9) -0.00004(9)
Zn2 0.01916(13) 0.01532(14) 0.01775(14) -0.00103(9) -0.00069(10) 0.00143(9)
S1 0.0135(2) 0.0158(3) 0.0150(2) -0.00033(19) -0.00065(18) 0.00190(18)
O1 0.0240(8) 0.0198(8) 0.0167(7) 0.0001(6) -0.0009(6) 0.0037(6)
O2 0.0221(8) 0.0208(8) 0.0223(8) -0.0020(6) -0.0018(6) 0.0029(6)
O3 0.0253(8) 0.0197(8) 0.0204(8) -0.0044(7) -0.0013(6) 0.0028(6)
O4 0.0253(9) 0.0389(11) 0.0421(11) -0.0046(9) -0.0057(8) 0.0006(8)
O5 0.0239(8) 0.0248(9) 0.0194(8) 0.0013(7) -0.0003(6) -0.0041(7)
O6 0.0264(9) 0.0289(10) 0.0322(10) 0.0000(8) 0.0096(8) -0.0013(7)
N1 0.0167(8) 0.0152(9) 0.0144(8) -0.0016(7) 0.0020(7) 0.0009(7)
N2 0.0146(8) 0.0133(9) 0.0177(9) -0.0013(7) -0.0005(7) 0.0001(7)
N3 0.0174(8) 0.0211(10) 0.0156(9) -0.0020(7) 0.0021(7) -0.0003(7)
C1 0.0212(10) 0.0220(12) 0.0158(10) -0.0001(9) 0.0005(8) 0.0028(9)
C2 0.0238(11) 0.0281(13) 0.0168(11) -0.0045(9) -0.0048(9) 0.0010(9)
C3 0.0243(11) 0.0266(13) 0.0229(12) -0.0054(10) -0.0016(9) -0.0053(9)
C4 0.0231(11) 0.0195(11) 0.0187(10) -0.0013(9) 0.0030(8) -0.0032(9)
C5 0.0168(9) 0.0187(11) 0.0149(10) -0.0012(8) 0.0035(8) 0.0022(8)
C6 0.0214(10) 0.0169(11) 0.0157(10) 0.0011(8) 0.0011(8) -0.0005(8)
C7 0.0191(10) 0.0128(10) 0.0233(11) 0.0012(9) -0.0021(8) 0.0021(8)
C8 0.0165(10) 0.0193(11) 0.0235(11) -0.0015(9) 0.0021(8) 0.0030(8)
C9 0.0254(11) 0.0199(12) 0.0240(12) -0.0057(9) 0.0043(9) 0.0017(9)
C10 0.0161(10) 0.0231(12) 0.0190(11) -0.0056(9) 0.0017(8) -0.0008(8)
C11 0.0200(11) 0.0350(14) 0.0207(11) -0.0068(10) 0.0032(9) 0.0012(10)
C12 0.0244(11) 0.0410(16) 0.0175(11) 0.0025(10) 0.0044(9) -0.0042(10)
C13 0.0210(10) 0.0269(13) 0.0197(11) 0.0044(9) -0.0003(9) -0.0052(9)
C14 0.0208(10) 0.0192(11) 0.0164(10) -0.0001(9) 0.0004(8) 0.0001(8)
C15 0.0165(10) 0.0175(11) 0.0194(10) 0.0004(8) -0.0029(8) 0.0037(8)
C16 0.0121(9) 0.0162(10) 0.0198(10) 0.0000(8) -0.0013(8) 0.0010(8)
C17 0.0197(10) 0.0253(12) 0.0206(11) -0.0034(9) -0.0049(8) 0.0031(9)
C18 0.0168(10) 0.0191(11) 0.0246(11) -0.0010(9) 0.0003(8) -0.0015(8)
C19 0.0158(9) 0.0213(11) 0.0194(10) 0.0038(9) -0.0014(8) 0.0001(8)
C20 0.0291(12) 0.0205(12) 0.0212(11) -0.0017(9) -0.0036(9) 0.0016(9)
C21 0.0199(10) 0.0191(11) 0.0209(11) 0.0007(9) -0.0016(8) 0.0080(8)

loop_
_geom_bond_atom_site_label_1
_geom_bond_atom_site_label_2
_geom_bond_distance
_geom_bond_site_symmetry_2
_geom_bond_publ_flag
Zn1 N1 2.0392(18) . ?
Zn1 N3 2.0763(18) . ?
Zn1 N2 2.2643(18) . ?
Zn1 O1 2.2645(16) . ?
Zn1 S1 2.3046(6) . ?
Zn2 O5 1.9403(16) . ?
Zn2 O3 1.9506(16) . ?
Zn2 O2 2.0142(17) . ?
Zn2 S1 2.3150(6) . ?
S1 C16 1.850(2) . ?
O1 C19 1.245(3) . ?
O2 C19 1.259(3) . ?
O3 C20 1.274(3) . ?
O4 C20 1.216(3) . ?
O5 C21 1.260(3) . ?
O6 C21 1.236(3) . ?
N1 C1 1.355(3) . ?
N1 C5 1.357(3) . ?
N2 C8 1.491(3) . ?
N2 C7 1.495(3) . ?
N2 C15 1.502(3) . ?
N3 C14 1.351(3) . ?
N3 C10 1.357(3) . ?
C1 C2 1.381(3) . ?
C2 C3 1.394(3) . ?
C3 C4 1.386(3) . ?
C4 C5 1.389(3) . ?
C5 C6 1.505(3) . ?
C6 C7 1.530(3) . ?
C8 C9 1.541(3) . ?
C9 C10 1.509(3) . ?
C10 C11 1.396(3) . ?
C11 C12 1.387(4) . ?
C12 C13 1.386(4) . ?
C13 C14 1.382(3) . ?
C15 C16 1.540(3) . ?
C16 C18 1.527(3) . ?
C16 C17 1.536(3) . ?
